data_7241396
loop_
_publ_author_name
'Maity, Souvik'
'Ghosh, Tanmoy Kumar'
'Gomila, Rosa Maria'
'Frontera, Antonio'
'Ghosh, Ashutosh'

_publ_section_title
;
 Recurrent \p(arene)&#x2022;&#x2022;&#x2022;\p(chelate ring) motifs in
 four trinuclear CuII2MII (M = Cd/Zn) complexes derived from an
 unsymmetrical N2O2 donor ligand: structural and theoretical
 investigations
;
_journal_name_full CrystEngComm
_journal_paper_doi 10.1039/D0CE01219J
_journal_year 2020
_chemical_formula_sum 'C40 H36 Cu2 N10 O4 Zn'
_chemical_formula_weight 913.28
_space_group_crystal_system monoclinic
_space_group_IT_number 15
_space_group_name_Hall '-C 2yc'
_space_group_name_H-M_alt 'C 1 2/c 1'
_atom_sites_solution_hydrogens geom
_audit_creation_method SHELXL-2014/7
_audit_update_record
;
2020-10-02 deposited with the CCDC.	2020-10-13 downloaded from the CCDC.
;
_cell_angle_alpha 90
_cell_angle_beta 100.5470(10)
_cell_angle_gamma 90
_cell_formula_units_Z 4
_cell_length_a 25.0469(4)
_cell_length_b 10.1507(2)
_cell_length_c 16.1021(3)
_cell_measurement_reflns_used 31672
_cell_measurement_temperature 296(2)
_cell_measurement_theta_max 27.021
_cell_measurement_theta_min 2.170
_cell_volume 4024.69(13)
_computing_cell_refinement 'Bruker SAINT'
_computing_data_collection 'Bruker APEX2'
_computing_data_reduction 'Bruker SAINT'
_computing_molecular_graphics 'Bruker SHELXTL'
_computing_publication_material 'Bruker SHELXTL'
_computing_structure_refinement 'SHELXL-2018/3 (Sheldrick, 2018)'
_computing_structure_solution 'SHELXT 2014/4 (Sheldrick, 2014)'
_diffrn_ambient_temperature 296(2)
_diffrn_measured_fraction_theta_full 0.998
_diffrn_measured_fraction_theta_max 0.994
_diffrn_measurement_device_type 'Bruker APEX-II CCD'
_diffrn_measurement_method '\f and \w scans'
_diffrn_radiation_type MoK\a
_diffrn_radiation_wavelength 0.71073
_diffrn_reflns_av_R_equivalents 0.0327
_diffrn_reflns_av_unetI/netI 0.0197
_diffrn_reflns_Laue_measured_fraction_full 0.998
_diffrn_reflns_Laue_measured_fraction_max 0.994
_diffrn_reflns_limit_h_max 32
_diffrn_reflns_limit_h_min -31
_diffrn_reflns_limit_k_max 12
_diffrn_reflns_limit_k_min -12
_diffrn_reflns_limit_l_max 20
_diffrn_reflns_limit_l_min -20
_diffrn_reflns_number 31671
_diffrn_reflns_point_group_measured_fraction_full 0.998
_diffrn_reflns_point_group_measured_fraction_max 0.994
_diffrn_reflns_theta_full 25.242
_diffrn_reflns_theta_max 27.021
_diffrn_reflns_theta_min 2.793
_exptl_absorpt_coefficient_mu 1.692
_exptl_absorpt_correction_T_max 0.654
_exptl_absorpt_correction_T_min 0.548
_exptl_absorpt_correction_type empirical
_exptl_absorpt_process_details SADABS
_exptl_crystal_colour GREEN
_exptl_crystal_density_diffrn 1.507
_exptl_crystal_description BLOCK
_exptl_crystal_F_000 1864
_exptl_crystal_size_max 0.36
_exptl_crystal_size_mid 0.30
_exptl_crystal_size_min 0.25
_refine_diff_density_max 1.896
_refine_diff_density_min -0.335
_refine_diff_density_rms 0.125
_refine_ls_extinction_method none
_refine_ls_goodness_of_fit_ref 1.430
_refine_ls_hydrogen_treatment constr
_refine_ls_matrix_type full
_refine_ls_number_parameters 265
_refine_ls_number_reflns 4377
_refine_ls_number_restraints 4
_refine_ls_restrained_S_all 1.433
_refine_ls_R_factor_all 0.0643
_refine_ls_R_factor_gt 0.0508
_refine_ls_shift/su_max 0.001
_refine_ls_shift/su_mean 0.000
_refine_ls_structure_factor_coef Fsqd
_refine_ls_weighting_details 'w=1/[\s^2^(Fo^2^)+(0.0839P)^2^+3.2483P] where P=(Fo^2^+2Fc^2^)/3'
_refine_ls_weighting_scheme calc
_refine_ls_wR_factor_gt 0.1650
_refine_ls_wR_factor_ref 0.1767
_reflns_Friedel_coverage 0.000
_reflns_number_gt 3536
_reflns_number_total 4377
_reflns_threshold_expression 'I > 2\s(I)'
_cod_data_source_file d0ce01219j2.cif
_cod_data_source_block 1
_cod_depositor_comments
;
The following automatic conversions were performed:

data item '_exptl_absorpt_correction_type' value 'EMPIRICAL' was
changed to 'empirical' in accordance with the
/home/data/users/saulius/crontab/automatic-downloads/rss-feeds/RSC/lib/dictionaries/cif_core.dic
dictionary named 'cif_core.dic' version 2.4.2 last updated on
2011-04-26.

Automatic conversion script
Id: cif_fix_values 7556 2019-12-06 15:28:31Z antanas 
;
_cod_original_sg_symbol_H-M 'C 2/c'
_cod_database_code 7241396
_shelx_shelxl_version_number 2014/7
_shelx_space_group_comment
;
The symmetry employed for this shelxl refinement is uniquely defined
by the following loop, which should always be used as a source of
symmetry information in preference to the above space-group names.
They are only intended as comments.
;

loop_
_space_group_symop_operation_xyz
'x, y, z'
'-x, y, -z+1/2'
'x+1/2, y+1/2, z'
'-x+1/2, y+1/2, -z+1/2'
'-x, -y, -z'
'x, -y, z-1/2'
'-x+1/2, -y+1/2, -z'
'x+1/2, -y+1/2, z-1/2'

loop_
_atom_site_label
_atom_site_type_symbol
_atom_site_fract_x
_atom_site_fract_y
_atom_site_fract_z
_atom_site_U_iso_or_equiv
_atom_site_adp_type
_atom_site_occupancy
_atom_site_site_symmetry_order
_atom_site_calc_flag
_atom_site_refinement_flags_posn
_atom_site_refinement_flags_adp
_atom_site_refinement_flags_occupancy
_atom_site_disorder_assembly
_atom_site_disorder_group
C1 C 0.45609(17) 0.4892(4) 0.3821(2) 0.0448(9) Uani 1 1 d . . . A 3
C2 C 0.41056(18) 0.4126(5) 0.3871(3) 0.0547(11) Uani 1 1 d . . . A 3
H2 H 0.4054 0.3331 0.3580 0.066 Uiso 1 1 calc R U . A 3
C3 C 0.3733(2) 0.4533(6) 0.4344(3) 0.0678(14) Uani 1 1 d . . . A 3
H3 H 0.3432 0.4009 0.4372 0.081 Uiso 1 1 calc R U . A 3
C4 C 0.3799(2) 0.5717(7) 0.4780(3) 0.0744(16) Uani 1 1 d . . . A 3
H4 H 0.3546 0.5982 0.5104 0.089 Uiso 1 1 calc R U . A 3
C5 C 0.4231(2) 0.6481(6) 0.4732(3) 0.0679(14) Uani 1 1 d . . . A 3
H5 H 0.4272 0.7278 0.5021 0.081 Uiso 1 1 calc R U . A 3
C6 C 0.46231(18) 0.6101(4) 0.4254(2) 0.0498(10) Uani 1 1 d . . . A 3
C7 C 0.5050(2) 0.7007(4) 0.4199(3) 0.0531(11) Uani 1 1 d . . . A 3
H7 H 0.5033 0.7820 0.4458 0.064 Uiso 1 1 calc R U . A 3
C8 C 0.5825(2) 0.7923(5) 0.3742(3) 0.0695(14) Uani 1 1 d . . . A 3
H8A H 0.6162 0.7821 0.4143 0.083 Uiso 1 1 calc R U . A 3
H8B H 0.5659 0.8748 0.3860 0.083 Uiso 1 1 calc R U . A 3
C9 C 0.5939(2) 0.7936(5) 0.2851(3) 0.0706(15) Uani 1 1 d . . . A 3
H9A H 0.5609 0.7705 0.2463 0.085 Uiso 1 1 calc R U . A 3
H9B H 0.6039 0.8824 0.2716 0.085 Uiso 1 1 calc R U . A 3
C10 C 0.6377(2) 0.7022(5) 0.2717(3) 0.0660(13) Uani 1 1 d . . . A 3
H10A H 0.6381 0.6971 0.2116 0.079 Uiso 1 1 calc R U . A 3
H10B H 0.6724 0.7385 0.2990 0.079 Uiso 1 1 calc R U . A 3
C11 C 0.6717(2) 0.4885(5) 0.3037(3) 0.0562(11) Uani 1 1 d . U . A 3
C12 C 0.7226(3) 0.5257(8) 0.2686(5) 0.093(2) Uani 1 1 d . . . A 3
H12A H 0.7414 0.5956 0.3019 0.140 Uiso 1 1 calc R U . A 3
H12B H 0.7122 0.5543 0.2111 0.140 Uiso 1 1 calc R U . A 3
H12C H 0.7460 0.4503 0.2709 0.140 Uiso 1 1 calc R U . A 3
C13 C 0.67093(16) 0.3514(5) 0.3346(2) 0.0482(9) Uani 1 1 d . . . A 3
C14 C 0.72101(19) 0.2880(6) 0.3699(3) 0.0654(13) Uani 1 1 d . . . A 3
H14 H 0.7534 0.3342 0.3734 0.079 Uiso 1 1 calc R U . A 3
C15 C 0.7222(2) 0.1608(6) 0.3985(4) 0.0763(16) Uani 1 1 d . . . A 3
H15 H 0.7550 0.1215 0.4224 0.092 Uiso 1 1 calc R U . A 3
C16 C 0.6730(2) 0.0903(5) 0.3913(4) 0.0743(15) Uani 1 1 d . . . A 3
H16 H 0.6734 0.0037 0.4102 0.089 Uiso 1 1 calc R U . A 3
C17 C 0.62475(19) 0.1483(5) 0.3569(3) 0.0563(11) Uani 1 1 d . . . A 3
H17 H 0.5928 0.0997 0.3507 0.068 Uiso 1 1 calc R U . A 3
C18 C 0.62300(16) 0.2789(4) 0.3310(2) 0.0419(8) Uani 1 1 d . . . A 3
C19 C 0.5452(2) 0.0815(5) 0.1272(3) 0.0648(12) Uani 1 1 d . . . A 3
Cu1 Cu 0.56237(2) 0.51440(5) 0.33407(3) 0.04175(19) Uani 1 1 d . . . A 3
N1 N 0.54564(16) 0.6814(3) 0.3826(2) 0.0532(9) Uani 1 1 d . . . A 3
N2 N 0.63251(15) 0.5682(4) 0.3040(2) 0.0476(8) Uani 1 1 d . U . A 3
N3 N 0.51971(17) 0.1370(4) 0.1665(3) 0.0664(11) Uani 1 1 d . . . A 3
N4 N 0.5687(3) 0.0132(6) 0.0787(4) 0.115(2) Uani 1 1 d D . . A 3
O1 O 0.49098(11) 0.4494(3) 0.33504(19) 0.0504(7) Uani 1 1 d . . . A 3
O2 O 0.57486(11) 0.3357(3) 0.30451(18) 0.0440(6) Uani 1 1 d . . . A 3
Zn1 Zn 0.5000 0.26942(6) 0.2500 0.0447(2) Uani 1 2 d S T P A 3
C20A C 0.6262(14) 0.027(3) 0.086(2) 0.137(13) Uiso 0.5 1 d . . P B 1
N5A N 0.6647(6) 0.0706(17) 0.0719(10) 0.115(4) Uiso 0.5 1 d . . P B 1
C20B C 0.6178(8) 0.046(3) 0.0777(18) 0.056(7) Uiso 0.25 1 d D . P C 2
N5B N 0.646(2) 0.143(6) 0.068(8) 0.42(6) Uiso 0.25 1 d D . P C 2
N5C N 0.6588(10) -0.045(2) 0.1016(14) 0.086(6) Uiso 0.25 1 d . . P A 3
C20C C 0.6116(9) -0.018(2) 0.0920(12) 0.048(4) Uiso 0.25 1 d . . P A 3

loop_
_atom_site_aniso_label
_atom_site_aniso_U_11
_atom_site_aniso_U_22
_atom_site_aniso_U_33
_atom_site_aniso_U_23
_atom_site_aniso_U_13
_atom_site_aniso_U_12
C1 0.041(2) 0.058(2) 0.0346(18) 0.0003(16) 0.0052(16) 0.0082(18)
C2 0.051(2) 0.068(3) 0.045(2) 0.0032(19) 0.0105(18) 0.007(2)
C3 0.050(3) 0.108(4) 0.049(2) 0.018(3) 0.016(2) 0.011(3)
C4 0.064(3) 0.119(5) 0.043(2) -0.010(3) 0.015(2) 0.025(3)
C5 0.070(3) 0.087(4) 0.046(2) -0.013(2) 0.006(2) 0.025(3)
C6 0.055(2) 0.060(2) 0.0315(17) -0.0044(16) -0.0008(16) 0.016(2)
C7 0.063(3) 0.050(2) 0.042(2) -0.0109(17) -0.0022(19) 0.012(2)
C8 0.077(4) 0.050(3) 0.077(3) -0.013(2) 0.002(3) -0.015(2)
C9 0.091(4) 0.045(2) 0.068(3) 0.009(2) -0.006(3) -0.017(3)
C10 0.076(3) 0.066(3) 0.055(2) 0.005(2) 0.007(2) -0.029(3)
C11 0.048(2) 0.080(3) 0.042(2) -0.0066(19) 0.0131(18) -0.023(2)
C12 0.072(4) 0.122(6) 0.093(4) 0.005(4) 0.036(3) -0.031(4)
C13 0.039(2) 0.067(3) 0.0406(19) -0.0112(18) 0.0118(16) -0.0012(19)
C14 0.038(2) 0.091(4) 0.068(3) -0.019(3) 0.011(2) 0.004(2)
C15 0.053(3) 0.086(4) 0.084(3) -0.013(3) -0.002(2) 0.027(3)
C16 0.069(3) 0.060(3) 0.087(4) -0.002(3) -0.002(3) 0.024(3)
C17 0.046(2) 0.050(2) 0.072(3) -0.003(2) 0.008(2) 0.0070(19)
C18 0.039(2) 0.047(2) 0.0394(18) -0.0055(15) 0.0065(15) 0.0033(16)
C19 0.067(3) 0.051(3) 0.077(3) -0.007(2) 0.014(3) 0.004(2)
Cu1 0.0408(3) 0.0366(3) 0.0468(3) -0.00376(17) 0.0054(2) -0.00396(18)
N1 0.062(2) 0.0375(17) 0.0538(19) -0.0056(14) -0.0064(17) 0.0003(16)
N2 0.0476(19) 0.0514(19) 0.0434(16) -0.0020(14) 0.0073(14) -0.0137(16)
N3 0.059(2) 0.057(2) 0.083(3) -0.016(2) 0.012(2) 0.002(2)
N4 0.120(6) 0.106(5) 0.130(6) -0.043(4) 0.050(5) 0.006(4)
O1 0.0405(15) 0.0527(16) 0.0600(17) -0.0180(13) 0.0149(13) -0.0056(13)
O2 0.0346(13) 0.0385(14) 0.0577(15) -0.0037(11) 0.0054(11) -0.0002(11)
Zn1 0.0327(3) 0.0376(4) 0.0622(4) 0.000 0.0046(3) 0.000

loop_
_atom_type_symbol
_atom_type_description
_atom_type_scat_dispersion_real
_atom_type_scat_dispersion_imag
_atom_type_scat_source
C C 0.0033 0.0016 'International Tables Vol C Tables 4.2.6.8 and 6.1.1.4'
H H 0.0000 0.0000 'International Tables Vol C Tables 4.2.6.8 and 6.1.1.4'
N N 0.0061 0.0033 'International Tables Vol C Tables 4.2.6.8 and 6.1.1.4'
O O 0.0106 0.0060 'International Tables Vol C Tables 4.2.6.8 and 6.1.1.4'
Cu Cu 0.3201 1.2651 'International Tables Vol C Tables 4.2.6.8 and 6.1.1.4'
Zn Zn 0.2839 1.4301 'International Tables Vol C Tables 4.2.6.8 and 6.1.1.4'

loop_
_geom_angle_atom_site_label_1
_geom_angle_atom_site_label_2
_geom_angle_atom_site_label_3
_geom_angle
_geom_angle_site_symmetry_1
_geom_angle_site_symmetry_3
_geom_angle_publ_flag
O1 C1 C2 119.7(4) . . ?
O1 C1 C6 121.8(4) . . ?
C2 C1 C6 118.4(4) . . ?
C3 C2 C1 120.7(5) . . ?
C3 C2 H2 119.7 . . ?
C1 C2 H2 119.7 . . ?
C2 C3 C4 120.8(5) . . ?
C2 C3 H3 119.6 . . ?
C4 C3 H3 119.6 . . ?
C5 C4 C3 119.5(5) . . ?
C5 C4 H4 120.3 . . ?
C3 C4 H4 120.3 . . ?
C4 C5 C6 121.5(5) . . ?
C4 C5 H5 119.2 . . ?
C6 C5 H5 119.2 . . ?
C1 C6 C5 119.1(5) . . ?
C1 C6 C7 123.2(4) . . ?
C5 C6 C7 117.6(4) . . ?
N1 C7 C6 126.7(4) . . ?
N1 C7 H7 116.7 . . ?
C6 C7 H7 116.7 . . ?
N1 C8 C9 108.9(4) . . ?
N1 C8 H8A 109.9 . . ?
C9 C8 H8A 109.9 . . ?
N1 C8 H8B 109.9 . . ?
C9 C8 H8B 109.9 . . ?
H8A C8 H8B 108.3 . . ?
C10 C9 C8 113.9(4) . . ?
C10 C9 H9A 108.8 . . ?
C8 C9 H9A 108.8 . . ?
C10 C9 H9B 108.8 . . ?
C8 C9 H9B 108.8 . . ?
H9A C9 H9B 107.7 . . ?
N2 C10 C9 114.3(4) . . ?
N2 C10 H10A 108.7 . . ?
C9 C10 H10A 108.7 . . ?
N2 C10 H10B 108.7 . . ?
C9 C10 H10B 108.7 . . ?
H10A C10 H10B 107.6 . . ?
N2 C11 C13 122.7(4) . . ?
N2 C11 C12 122.6(5) . . ?
C13 C11 C12 114.7(5) . . ?
C11 C12 H12A 109.5 . . ?
C11 C12 H12B 109.5 . . ?
H12A C12 H12B 109.5 . . ?
C11 C12 H12C 109.5 . . ?
H12A C12 H12C 109.5 . . ?
H12B C12 H12C 109.5 . . ?
C18 C13 C14 117.6(4) . . ?
C18 C13 C11 123.0(4) . . ?
C14 C13 C11 119.5(4) . . ?
C15 C14 C13 121.4(5) . . ?
C15 C14 H14 119.3 . . ?
C13 C14 H14 119.3 . . ?
C14 C15 C16 119.0(5) . . ?
C14 C15 H15 120.5 . . ?
C16 C15 H15 120.5 . . ?
C17 C16 C15 120.6(5) . . ?
C17 C16 H16 119.7 . . ?
C15 C16 H16 119.7 . . ?
C16 C17 C18 120.7(5) . . ?
C16 C17 H17 119.7 . . ?
C18 C17 H17 119.7 . . ?
O2 C18 C17 119.0(4) . . ?
O2 C18 C13 120.3(4) . . ?
C17 C18 C13 120.6(4) . . ?
N3 C19 N4 173.4(7) . . ?
O1 Cu1 O2 82.55(12) . . ?
O1 Cu1 N1 91.54(15) . . ?
O2 Cu1 N1 169.27(15) . . ?
O1 Cu1 N2 166.06(13) . . ?
O2 Cu1 N2 90.47(14) . . ?
N1 Cu1 N2 97.12(16) . . ?
C7 N1 C8 119.2(4) . . ?
C7 N1 Cu1 124.5(3) . . ?
C8 N1 Cu1 116.3(3) . . ?
C11 N2 C10 117.9(4) . . ?
C11 N2 Cu1 123.0(3) . . ?
C10 N2 Cu1 118.8(3) . . ?
C19 N3 Zn1 159.3(4) . . ?
C20C N4 C19 125.7(12) . . ?
C1 O1 Cu1 128.2(3) . . ?
C1 O1 Zn1 136.6(3) . . ?
Cu1 O1 Zn1 94.30(11) . . ?
C18 O2 Cu1 120.6(2) . . ?
C18 O2 Zn1 134.7(2) . . ?
Cu1 O2 Zn1 103.94(12) . . ?
N3 Zn1 N3 96.8(3) . 2_655 ?
N3 Zn1 O2 100.87(14) . . ?
N3 Zn1 O2 104.50(15) 2_655 . ?
N3 Zn1 O2 104.50(15) . 2_655 ?
N3 Zn1 O2 100.87(14) 2_655 2_655 ?
O2 Zn1 O2 141.38(15) . 2_655 ?
N3 Zn1 O1 167.67(15) . . ?
N3 Zn1 O1 93.95(15) 2_655 . ?
O2 Zn1 O1 70.51(10) . . ?
O2 Zn1 O1 79.20(11) 2_655 . ?
N3 Zn1 O1 93.95(15) . 2_655 ?
N3 Zn1 O1 167.67(15) 2_655 2_655 ?
O2 Zn1 O1 79.20(11) . 2_655 ?
O2 Zn1 O1 70.51(10) 2_655 2_655 ?
O1 Zn1 O1 76.03(16) . 2_655 ?
N4 C20C N5C 175(3) . . ?

loop_
_geom_bond_atom_site_label_1
_geom_bond_atom_site_label_2
_geom_bond_distance
_geom_bond_site_symmetry_2
_geom_bond_publ_flag
C1 O1 1.321(5) . ?
C1 C2 1.395(6) . ?
C1 C6 1.406(6) . ?
C2 C3 1.372(7) . ?
C2 H2 0.9300 . ?
C3 C4 1.387(9) . ?
C3 H3 0.9300 . ?
C4 C5 1.346(8) . ?
C4 H4 0.9300 . ?
C5 C6 1.407(6) . ?
C5 H5 0.9300 . ?
C6 C7 1.425(7) . ?
C7 N1 1.288(6) . ?
C7 H7 0.9300 . ?
C8 N1 1.478(6) . ?
C8 C9 1.513(8) . ?
C8 H8A 0.9700 . ?
C8 H8B 0.9700 . ?
C9 C10 1.483(8) . ?
C9 H9A 0.9700 . ?
C9 H9B 0.9700 . ?
C10 N2 1.470(6) . ?
C10 H10A 0.9700 . ?
C10 H10B 0.9700 . ?
C11 N2 1.273(6) . ?
C11 C13 1.480(7) . ?
C11 C12 1.532(7) . ?
C12 H12A 0.9600 . ?
C12 H12B 0.9600 . ?
C12 H12C 0.9600 . ?
C13 C18 1.400(6) . ?
C13 C14 1.431(6) . ?
C14 C15 1.369(8) . ?
C14 H14 0.9300 . ?
C15 C16 1.412(8) . ?
C15 H15 0.9300 . ?
C16 C17 1.367(7) . ?
C16 H16 0.9300 . ?
C17 C18 1.389(6) . ?
C17 H17 0.9300 . ?
C18 O2 1.334(5) . ?
C19 N3 1.128(6) . ?
C19 N4 1.268(8) . ?
Cu1 O1 1.909(3) . ?
Cu1 O2 1.916(3) . ?
Cu1 N1 1.944(4) . ?
Cu1 N2 1.983(4) . ?
N3 Zn1 2.026(4) . ?
N4 C20C 1.10(2) . ?
O1 Zn1 2.319(3) . ?
O2 Zn1 2.034(3) . ?
Zn1 N3 2.026(4) 2_655 ?
Zn1 O2 2.034(3) 2_655 ?
Zn1 O1 2.319(3) 2_655 ?
C20A N5A 1.12(3) . ?
C20B N5B 1.234(19) . ?
N5C C20C 1.20(3) . ?
